data_7112795
loop_
_publ_author_name
'Storr, Thomas E.'
'Strohmeier, Johanna A.'
'Baumann, Christoph G.'
'Fairlamb, Ian J. S.'

_publ_section_title
;
 A sequential direct arylation/Suzuki-Miyaura cross-coupling
 transformation of unprotected 2'-deoxyadenosine affords a novel class of
 fluorescent analogues.
;
_journal_issue 35
_journal_name_full 'Chemical communications (Cambridge, England)'
_journal_page_first 6470
_journal_page_last 6472
_journal_paper_doi 10.1039/c0cc02043e
_journal_volume 46
_journal_year 2010
_chemical_absolute_configuration syn
_chemical_formula_moiety '4(C24 H23 N5 O4), 5(C H4 O), H2 O'
_chemical_formula_sum 'C25.25 H28.5 N5 O5.5'
_chemical_formula_weight 490.03
_chemical_name_systematic
;
?
;
_space_group_IT_number 4
_symmetry_cell_setting monoclinic
_symmetry_space_group_name_Hall 'P 2yb'
_symmetry_space_group_name_H-M 'P 1 21 1'
_atom_sites_solution_hydrogens geom
_atom_sites_solution_primary direct
_atom_sites_solution_secondary difmap
_audit_creation_method SHELXL-97
_cell_angle_alpha 90.00
_cell_angle_beta 98.783(2)
_cell_angle_gamma 90.00
_cell_formula_units_Z 8
_cell_length_a 12.5839(14)
_cell_length_b 29.990(3)
_cell_length_c 13.3097(15)
_cell_measurement_reflns_used 7030
_cell_measurement_temperature 110(2)
_cell_measurement_theta_max 27.66
_cell_measurement_theta_min 2.18
_cell_volume 4964.1(9)
_computing_cell_refinement 'Bruker SMART'
_computing_data_collection 'Bruker SMART'
_computing_data_reduction 'Bruker SAINT'
_computing_molecular_graphics 'Bruker SHELXTL'
_computing_publication_material 'Bruker SHELXTL'
_computing_structure_refinement 'SHELXL-97 (Sheldrick, 1997)'
_computing_structure_solution 'SHELXS-97 (Sheldrick, 1997)'
_diffrn_ambient_temperature 110(2)
_diffrn_measured_fraction_theta_full 0.998
_diffrn_measured_fraction_theta_max 0.998
_diffrn_measurement_device_type 'CCD area detector'
_diffrn_measurement_method 'phi and omega scans'
_diffrn_radiation_monochromator graphite
_diffrn_radiation_source 'fine-focus sealed tube'
_diffrn_radiation_type MoK\a
_diffrn_radiation_wavelength 0.71073
_diffrn_reflns_av_R_equivalents 0.0477
_diffrn_reflns_av_sigmaI/netI 0.0358
_diffrn_reflns_limit_h_max 16
_diffrn_reflns_limit_h_min -16
_diffrn_reflns_limit_k_max 40
_diffrn_reflns_limit_k_min -39
_diffrn_reflns_limit_l_max 17
_diffrn_reflns_limit_l_min -17
_diffrn_reflns_number 67955
_diffrn_reflns_theta_full 28.32
_diffrn_reflns_theta_max 28.32
_diffrn_reflns_theta_min 1.55
_exptl_absorpt_coefficient_mu 0.094
_exptl_absorpt_correction_T_max 0.977
_exptl_absorpt_correction_T_min 0.819
_exptl_absorpt_correction_type multi-scan
_exptl_absorpt_process_details 'SADABS v2.10; (Sheldrick)'
_exptl_crystal_colour clear
_exptl_crystal_density_diffrn 1.311
_exptl_crystal_density_method 'not measured'
_exptl_crystal_description block
_exptl_crystal_F_000 2072
_exptl_crystal_size_max 0.43
_exptl_crystal_size_mid 0.29
_exptl_crystal_size_min 0.25
_refine_diff_density_max 1.025
_refine_diff_density_min -0.406
_refine_diff_density_rms 0.071
_refine_ls_abs_structure_details 'Flack H D (1983), Acta Cryst. A39, 876-881'
_refine_ls_abs_structure_Flack 0(10)
_refine_ls_extinction_method none
_refine_ls_goodness_of_fit_ref 1.087
_refine_ls_hydrogen_treatment mixed
_refine_ls_matrix_type full
_refine_ls_number_parameters 1304
_refine_ls_number_reflns 12574
_refine_ls_number_restraints 4
_refine_ls_restrained_S_all 1.087
_refine_ls_R_factor_all 0.0783
_refine_ls_R_factor_gt 0.0657
_refine_ls_shift/su_max 0.001
_refine_ls_shift/su_mean 0.000
_refine_ls_structure_factor_coef Fsqd
_refine_ls_weighting_details 'calc w=1/[\s^2^(Fo^2^)+(0.0995P)^2^+2.7717P] where P=(Fo^2^+2Fc^2^)/3'
_refine_ls_weighting_scheme calc
_refine_ls_wR_factor_gt 0.1709
_refine_ls_wR_factor_ref 0.1800
_reflns_number_gt 10787
_reflns_number_total 12574
_reflns_threshold_expression >2sigma(I)
_cod_data_source_file c0cc02043e.txt
_cod_data_source_block ijf1001m
_cod_depositor_comments
;
The following automatic conversions were performed:

'_symmetry_cell_setting' value 'Monoclinic' changed to 'monoclinic'
according to
/usr/data/users/saulius/automatic-downloads/retrospective/RSC/lib/dictionaries/cif_core.dic
dictionary named 'cif_core.dic' version 2.4.2 from 2011-04-26.

Automatic conversion script
Id: cif_fix_values 2281 2013-09-26 08:29:07Z andrius 
;
_cod_original_cell_volume 4964.0(10)
_cod_original_sg_symbol_H-M P2(1)
_cod_database_code 7112795

loop_
_symmetry_equiv_pos_as_xyz
'x, y, z'
'-x, y+1/2, -z'

loop_
_atom_site_label
_atom_site_type_symbol
_atom_site_fract_x
_atom_site_fract_y
_atom_site_fract_z
_atom_site_U_iso_or_equiv
_atom_site_adp_type
_atom_site_occupancy
_atom_site_symmetry_multiplicity
_atom_site_calc_flag
_atom_site_refinement_flags
_atom_site_disorder_assembly
_atom_site_disorder_group
C1 C 0.4015(4) 0.00719(17) 0.2997(4) 0.0366(11) Uani 1 1 d . . .
H1 H 0.4592 0.0194 0.2701 0.044 Uiso 1 1 calc R . .
C2 C 0.2945(3) 0.01025(14) 0.4158(3) 0.0234(8) Uani 1 1 d . . .
C3 C 0.2457(3) -0.02986(13) 0.3840(3) 0.0223(8) Uani 1 1 d . . .
C4 C 0.2793(3) -0.05041(14) 0.2987(3) 0.0233(8) Uani 1 1 d . . .
C5 C 0.1638(3) -0.00698(13) 0.5032(3) 0.0216(8) Uani 1 1 d . . .
C6 C 0.2644(4) 0.06549(14) 0.5538(3) 0.0276(9) Uani 1 1 d . . .
H6 H 0.2107 0.0686 0.6016 0.033 Uiso 1 1 calc R . .
C7 C 0.3768(4) 0.06835(17) 0.6132(4) 0.0380(11) Uani 1 1 d . . .
H7A H 0.4299 0.0536 0.5764 0.046 Uiso 1 1 calc R . .
H7B H 0.3805 0.0548 0.6814 0.046 Uiso 1 1 calc R . .
C8 C 0.3952(4) 0.11868(18) 0.6204(4) 0.0413(12) Uani 1 1 d . . .
H8 H 0.4736 0.1260 0.6278 0.050 Uiso 1 1 calc R . .
C9 C 0.3354(4) 0.13543(15) 0.5183(4) 0.0347(10) Uani 1 1 d . . .
H9 H 0.2993 0.1643 0.5298 0.042 Uiso 1 1 calc R . .
C10 C 0.4052(4) 0.14216(17) 0.4369(5) 0.0444(12) Uani 1 1 d . . .
H10A H 0.3585 0.1453 0.3703 0.053 Uiso 1 1 calc R . .
H10B H 0.4461 0.1703 0.4506 0.053 Uiso 1 1 calc R . .
C11 C 0.0862(3) -0.00246(13) 0.5764(3) 0.0212(7) Uani 1 1 d . . .
C12 C 0.0811(3) -0.03572(13) 0.6486(3) 0.0231(8) Uani 1 1 d . . .
H12 H 0.1258 -0.0613 0.6499 0.028 Uiso 1 1 calc R . .
C13 C 0.0105(3) -0.03140(13) 0.7186(3) 0.0236(8) Uani 1 1 d . . .
H13 H 0.0081 -0.0541 0.7679 0.028 Uiso 1 1 calc R . .
C14 C -0.0574(3) 0.00569(13) 0.7183(3) 0.0214(8) Uani 1 1 d . . .
C15 C -0.0540(4) 0.03818(14) 0.6427(3) 0.0275(9) Uani 1 1 d . . .
H15 H -0.1006 0.0632 0.6394 0.033 Uiso 1 1 calc R . .
C16 C 0.0171(4) 0.03395(15) 0.5727(3) 0.0278(9) Uani 1 1 d . . .
H16 H 0.0184 0.0561 0.5220 0.033 Uiso 1 1 calc R . .
C17 C -0.1286(3) 0.01144(14) 0.7976(3) 0.0233(8) Uani 1 1 d . . .
C18 C -0.1661(3) -0.02513(14) 0.8471(3) 0.0265(8) Uani 1 1 d . . .
H18 H -0.1468 -0.0544 0.8295 0.032 Uiso 1 1 calc R . .
C19 C -0.2312(4) -0.01924(15) 0.9214(3) 0.0289(9) Uani 1 1 d . . .
H19 H -0.2568 -0.0445 0.9535 0.035 Uiso 1 1 calc R . .
C20 C -0.2589(3) 0.02327(15) 0.9492(3) 0.0264(8) Uani 1 1 d . . .
C21 C -0.2229(4) 0.05999(15) 0.9004(4) 0.0315(9) Uani 1 1 d . . .
H21 H -0.2412 0.0892 0.9192 0.038 Uiso 1 1 calc R . .
C22 C -0.1593(4) 0.05386(15) 0.8230(3) 0.0301(9) Uani 1 1 d . . .
H22 H -0.1373 0.0790 0.7880 0.036 Uiso 1 1 calc R . .
C23 C -0.3268(3) 0.02876(16) 1.0317(3) 0.0301(9) Uani 1 1 d . . .
C24 C -0.3269(4) 0.07364(17) 1.0849(4) 0.0386(11) Uani 1 1 d . . .
H24A H -0.3818 0.0736 1.1297 0.058 Uiso 1 1 calc R . .
H24B H -0.3428 0.0973 1.0340 0.058 Uiso 1 1 calc R . .
H24C H -0.2561 0.0789 1.1252 0.058 Uiso 1 1 calc R . .
N1 N 0.3603(3) -0.03057(13) 0.2575(3) 0.0294(8) Uani 1 1 d . . .
N2 N 0.3739(3) 0.03038(13) 0.3771(3) 0.0330(9) Uani 1 1 d . . .
N3 N 0.2415(3) 0.02494(11) 0.4937(3) 0.0231(7) Uani 1 1 d . . .
N4 N 0.1647(3) -0.04065(11) 0.4399(2) 0.0215(6) Uani 1 1 d . . .
N5 N 0.2357(3) -0.08769(12) 0.2559(3) 0.0257(7) Uani 1 1 d . . .
H5A H 0.2593 -0.0990 0.2024 0.031 Uiso 1 1 calc R . .
H5B H 0.1834 -0.1010 0.2813 0.031 Uiso 1 1 calc R . .
O1 O 0.2537(2) 0.10244(10) 0.4847(3) 0.0310(7) Uani 1 1 d . . .
O2 O 0.3484(4) 0.13705(13) 0.7008(3) 0.0557(11) Uani 1 1 d . . .
H2 H 0.3824 0.1283 0.7566 0.084 Uiso 1 1 calc R . .
O3 O 0.4786(3) 0.10661(13) 0.4313(3) 0.0500(10) Uani 1 1 d . . .
H3 H 0.4443 0.0830 0.4154 0.075 Uiso 1 1 calc R . .
O4 O -0.3786(3) -0.00230(13) 1.0578(3) 0.0410(8) Uani 1 1 d . . .
C25 C 0.0400(3) 0.78573(13) 0.7393(3) 0.0227(8) Uani 1 1 d . . .
H25 H -0.0199 0.7739 0.7661 0.027 Uiso 1 1 calc R . .
C26 C 0.1551(3) 0.78284(13) 0.6280(3) 0.0212(8) Uani 1 1 d . . .
C27 C 0.2050(3) 0.82163(14) 0.6655(3) 0.0209(7) Uani 1 1 d . . .
C28 C 0.1677(3) 0.84187(13) 0.7492(3) 0.0200(7) Uani 1 1 d . . .
C29 C 0.2891(3) 0.80065(13) 0.5470(3) 0.0193(7) Uani 1 1 d . . .
C30 C 0.1841(3) 0.73069(13) 0.4848(3) 0.0233(8) Uani 1 1 d . . .
H30 H 0.2311 0.7311 0.4306 0.028 Uiso 1 1 calc R . .
C31 C 0.1945(3) 0.68579(13) 0.5381(3) 0.0258(8) Uani 1 1 d . . .
H31A H 0.2691 0.6744 0.5456 0.031 Uiso 1 1 calc R . .
H31B H 0.1713 0.6873 0.6058 0.031 Uiso 1 1 calc R . .
C32 C 0.1185(4) 0.65763(14) 0.4647(3) 0.0283(9) Uani 1 1 d . . .
H32 H 0.0898 0.6321 0.5007 0.034 Uiso 1 1 calc R . .
C33 C 0.0298(4) 0.68971(14) 0.4244(3) 0.0307(9) Uani 1 1 d . . .
H33 H 0.0078 0.6843 0.3500 0.037 Uiso 1 1 calc R . .
C34 C -0.0691(4) 0.68768(15) 0.4768(4) 0.0323(9) Uani 1 1 d . . .
H34A H -0.1178 0.7125 0.4516 0.039 Uiso 1 1 calc R . .
H34B H -0.1076 0.6594 0.4581 0.039 Uiso 1 1 calc R . .
C35 C 0.3670(3) 0.79661(13) 0.4751(3) 0.0204(8) Uani 1 1 d . . .
C36 C 0.3749(3) 0.83034(13) 0.4050(3) 0.0215(8) Uani 1 1 d . . .
H36 H 0.3321 0.8564 0.4058 0.026 Uiso 1 1 calc R . .
C37 C 0.4447(3) 0.82647(13) 0.3334(3) 0.0216(8) Uani 1 1 d . . .
H37 H 0.4492 0.8500 0.2863 0.026 Uiso 1 1 calc R . .
C38 C 0.5080(3) 0.78836(13) 0.3303(3) 0.0198(7) Uani 1 1 d . . .
C39 C 0.5030(4) 0.75512(14) 0.4031(4) 0.0280(9) Uani 1 1 d . . .
H39 H 0.5478 0.7296 0.4040 0.034 Uiso 1 1 calc R . .
C40 C 0.4331(3) 0.75898(14) 0.4745(3) 0.0267(9) Uani 1 1 d . . .
H40 H 0.4302 0.7360 0.5231 0.032 Uiso 1 1 calc R . .
C41 C 0.5802(3) 0.78271(14) 0.2520(3) 0.0232(8) Uani 1 1 d . . .
C42 C 0.6197(3) 0.81922(14) 0.2037(3) 0.0255(8) Uani 1 1 d . . .
H42 H 0.5990 0.8485 0.2200 0.031 Uiso 1 1 calc R . .
C43 C 0.6883(3) 0.81361(14) 0.1325(3) 0.0257(8) Uani 1 1 d . . .
H43 H 0.7129 0.8389 0.0997 0.031 Uiso 1 1 calc R . .
C44 C 0.7216(3) 0.77065(15) 0.1084(3) 0.0270(8) Uani 1 1 d . . .
C45 C 0.6812(4) 0.73413(15) 0.1562(4) 0.0373(11) Uani 1 1 d . . .
H45 H 0.7023 0.7048 0.1409 0.045 Uiso 1 1 calc R . .
C46 C 0.6114(4) 0.74007(15) 0.2249(4) 0.0367(11) Uani 1 1 d . . .
H46 H 0.5836 0.7147 0.2548 0.044 Uiso 1 1 calc R . .
C47 C 0.7989(4) 0.76523(16) 0.0351(3) 0.0293(9) Uani 1 1 d . . .
C48 C 0.8408(5) 0.71937(19) 0.0164(5) 0.0485(14) Uani 1 1 d . . .
H48A H 0.8954 0.7216 -0.0285 0.073 Uiso 1 1 calc R . .
H48B H 0.7814 0.7006 -0.0157 0.073 Uiso 1 1 calc R . .
H48C H 0.8728 0.7061 0.0813 0.073 Uiso 1 1 calc R . .
N6 N 0.0831(3) 0.82229(12) 0.7847(3) 0.0243(7) Uani 1 1 d . . .
N7 N 0.0694(3) 0.76322(11) 0.6607(3) 0.0231(7) Uani 1 1 d . . .
N8 N 0.2100(3) 0.76882(11) 0.5520(3) 0.0223(7) Uani 1 1 d . . .
N9 N 0.2896(3) 0.83263(11) 0.6138(3) 0.0208(6) Uani 1 1 d . . .
N10 N 0.2123(3) 0.87800(11) 0.7957(3) 0.0237(7) Uani 1 1 d . . .
H10C H 0.1871 0.8890 0.8487 0.028 Uiso 1 1 calc R . .
H10D H 0.2670 0.8909 0.7735 0.028 Uiso 1 1 calc R . .
O5 O 0.0749(2) 0.73428(10) 0.4392(2) 0.0270(6) Uani 1 1 d . . .
O6 O 0.1701(3) 0.64216(11) 0.3824(3) 0.0379(8) Uani 1 1 d . . .
H6A H 0.2182 0.6237 0.4045 0.057 Uiso 1 1 calc R . .
O7 O -0.0447(3) 0.69044(10) 0.5855(3) 0.0313(7) Uani 1 1 d . . .
H7 H -0.0035 0.7122 0.6017 0.047 Uiso 1 1 calc R . .
O8 O 0.8291(3) 0.79740(12) -0.0084(3) 0.0349(7) Uani 1 1 d . . .
C49 C 1.1336(4) 0.96415(15) -0.0120(3) 0.0282(9) Uani 1 1 d . . .
H49 H 1.1876 0.9780 -0.0439 0.034 Uiso 1 1 calc R . .
C50 C 1.0202(3) 0.96593(14) 0.1003(3) 0.0223(8) Uani 1 1 d . . .
C51 C 0.9857(3) 0.92315(13) 0.0764(3) 0.0222(8) Uani 1 1 d . . .
C52 C 1.0313(3) 0.90054(14) 0.0001(3) 0.0222(8) Uani 1 1 d . . .
C53 C 0.8965(3) 0.94403(14) 0.1913(3) 0.0234(8) Uani 1 1 d . . .
C54 C 0.9580(4) 1.02502(14) 0.2149(3) 0.0261(8) Uani 1 1 d . . .
H54 H 0.9006 1.0267 0.2591 0.031 Uiso 1 1 calc R . .
C55 C 1.0615(3) 1.04302(13) 0.2724(3) 0.0252(8) Uani 1 1 d . . .
H55A H 1.1243 1.0329 0.2419 0.030 Uiso 1 1 calc R . .
H55B H 1.0711 1.0341 0.3448 0.030 Uiso 1 1 calc R . .
C56 C 1.0446(4) 1.09325(14) 0.2603(3) 0.0276(8) Uani 1 1 d . . .
H56 H 1.1144 1.1097 0.2679 0.033 Uiso 1 1 calc R . .
C57 C 0.9832(4) 1.09659(15) 0.1517(4) 0.0321(9) Uani 1 1 d . . .
H57 H 0.9270 1.1203 0.1500 0.039 Uiso 1 1 calc R . .
C58 C 1.0518(5) 1.10659(19) 0.0691(4) 0.0462(13) Uani 1 1 d . . .
H58A H 1.0078 1.1019 0.0017 0.055 Uiso 1 1 calc R . .
H58B H 1.0737 1.1383 0.0738 0.055 Uiso 1 1 calc R . .
C59 C 0.8259(3) 0.94531(13) 0.2709(3) 0.0227(8) Uani 1 1 d . . .
C60 C 0.7164(3) 0.93735(14) 0.2472(3) 0.0252(8) Uani 1 1 d . . .
H60 H 0.6863 0.9300 0.1794 0.030 Uiso 1 1 calc R . .
C61 C 0.6501(3) 0.94002(14) 0.3213(3) 0.0256(8) Uani 1 1 d . . .
H61 H 0.5750 0.9351 0.3036 0.031 Uiso 1 1 calc R . .
C62 C 0.6934(3) 0.94997(13) 0.4226(3) 0.0207(7) Uani 1 1 d . . .
C63 C 0.8042(3) 0.95601(15) 0.4469(3) 0.0267(8) Uani 1 1 d . . .
H63 H 0.8352 0.9614 0.5155 0.032 Uiso 1 1 calc R . .
C64 C 0.8701(3) 0.95428(15) 0.3718(3) 0.0260(8) Uani 1 1 d . . .
H64 H 0.9453 0.9592 0.3892 0.031 Uiso 1 1 calc R . .
C65 C 0.6233(3) 0.95435(13) 0.5026(3) 0.0221(8) Uani 1 1 d . . .
C66 C 0.5238(3) 0.93246(14) 0.4939(3) 0.0258(8) Uani 1 1 d . . .
H66 H 0.4998 0.9149 0.4354 0.031 Uiso 1 1 calc R . .
C67 C 0.4595(3) 0.93629(14) 0.5708(3) 0.0271(8) Uani 1 1 d . . .
H67 H 0.3918 0.9217 0.5639 0.033 Uiso 1 1 calc R . .
C68 C 0.4950(3) 0.96150(14) 0.6570(3) 0.0225(8) Uani 1 1 d . . .
C69 C 0.5929(3) 0.98422(16) 0.6654(3) 0.0281(9) Uani 1 1 d . . .
H69 H 0.6162 1.0022 0.7233 0.034 Uiso 1 1 calc R . .
C70 C 0.6558(4) 0.98041(16) 0.5890(3) 0.0293(9) Uani 1 1 d . . .
H70 H 0.7224 0.9958 0.5955 0.035 Uiso 1 1 calc R . .
C71 C 0.4239(3) 0.96479(14) 0.7383(3) 0.0255(8) Uani 1 1 d . . .
C72 C 0.4672(4) 0.98740(17) 0.8371(3) 0.0340(10) Uani 1 1 d . . .
H72A H 0.4122 0.9871 0.8819 0.051 Uiso 1 1 calc R . .
H72B H 0.4863 1.0183 0.8237 0.051 Uiso 1 1 calc R . .
H72C H 0.5312 0.9715 0.8699 0.051 Uiso 1 1 calc R . .
N11 N 1.1078(3) 0.92279(12) -0.0424(3) 0.0261(7) Uani 1 1 d . . .
N12 N 1.0942(3) 0.98919(13) 0.0577(3) 0.0283(8) Uani 1 1 d . . .
N13 N 0.9625(3) 0.97955(11) 0.1752(3) 0.0232(7) Uani 1 1 d . . .
N14 N 0.9082(3) 0.90950(12) 0.1343(3) 0.0248(7) Uani 1 1 d . . .
N15 N 1.0041(3) 0.85965(12) -0.0317(3) 0.0293(8) Uani 1 1 d . . .
H15A H 1.0353 0.8473 -0.0796 0.035 Uiso 1 1 calc R . .
H15B H 0.9549 0.8449 -0.0049 0.035 Uiso 1 1 calc R . .
O9 O 0.9307(2) 1.05419(10) 0.1296(2) 0.0297(6) Uani 1 1 d . . .
O10 O 0.9795(3) 1.10762(12) 0.3325(3) 0.0422(8) Uani 1 1 d . . .
H10 H 0.9985 1.1333 0.3531 0.063 Uiso 1 1 calc R . .
O11 O 1.1453(3) 1.07952(12) 0.0766(3) 0.0444(9) Uani 1 1 d . . .
H11 H 1.1272 1.0526 0.0704 0.067 Uiso 1 1 calc R . .
O12 O 0.3344(3) 0.94911(12) 0.7234(3) 0.0380(8) Uani 1 1 d . . .
C73 C 0.3132(4) 0.83012(15) 1.0612(3) 0.0296(9) Uani 1 1 d . . .
H73 H 0.2596 0.8164 1.0938 0.036 Uiso 1 1 calc R . .
C74 C 0.4249(3) 0.82705(15) 0.9481(3) 0.0251(8) Uani 1 1 d . . .
C75 C 0.4643(3) 0.86964(14) 0.9745(3) 0.0247(8) Uani 1 1 d . . .
C76 C 0.4194(3) 0.89217(14) 1.0514(3) 0.0249(8) Uani 1 1 d . . .
C77 C 0.5479(3) 0.84890(14) 0.8557(3) 0.0238(8) Uani 1 1 d . . .
C78 C 0.4767(4) 0.76873(15) 0.8273(3) 0.0300(9) Uani 1 1 d . . .
H78 H 0.5203 0.7684 0.7705 0.036 Uiso 1 1 calc R . .
C79 C 0.5141(4) 0.73190(15) 0.9007(4) 0.0326(9) Uani 1 1 d . . .
H79A H 0.4948 0.7380 0.9688 0.039 Uiso 1 1 calc R . .
H79B H 0.5929 0.7276 0.9071 0.039 Uiso 1 1 calc R . .
C80 C 0.4534(4) 0.69162(16) 0.8515(4) 0.0374(10) Uani 1 1 d . . .
H80 H 0.4419 0.6685 0.9028 0.045 Uiso 1 1 calc R . .
C81 C 0.3480(4) 0.71174(17) 0.8008(4) 0.0406(11) Uani 1 1 d . . .
H81 H 0.3273 0.6977 0.7324 0.049 Uiso 1 1 calc R . .
C82 C 0.2538(4) 0.70690(19) 0.8621(5) 0.0484(14) Uani 1 1 d . . .
H82A H 0.1927 0.7253 0.8295 0.058 Uiso 1 1 calc R . .
H82B H 0.2300 0.6754 0.8594 0.058 Uiso 1 1 calc R . .
C83 C 0.6172(3) 0.84756(14) 0.7761(3) 0.0230(8) Uani 1 1 d . . .
C84 C 0.7283(3) 0.85674(13) 0.8019(3) 0.0240(8) Uani 1 1 d . . .
H84 H 0.7573 0.8640 0.8700 0.029 Uiso 1 1 calc R . .
C85 C 0.7945(3) 0.85512(13) 0.7283(3) 0.0232(8) Uani 1 1 d . . .
H85 H 0.8693 0.8607 0.7467 0.028 Uiso 1 1 calc R . .
C86 C 0.7527(3) 0.84524(14) 0.6257(3) 0.0232(8) Uani 1 1 d . . .
C87 C 0.6433(3) 0.83821(16) 0.6022(3) 0.0272(9) Uani 1 1 d . . .
H87 H 0.6132 0.8324 0.5335 0.033 Uiso 1 1 calc R . .
C88 C 0.5755(3) 0.83930(16) 0.6754(3) 0.0276(9) Uani 1 1 d . . .
H88 H 0.5005 0.8344 0.6564 0.033 Uiso 1 1 calc R . .
C89 C 0.8247(3) 0.84106(14) 0.5483(3) 0.0222(8) Uani 1 1 d . . .
C90 C 0.9244(3) 0.86276(14) 0.5573(3) 0.0256(8) Uani 1 1 d . . .
H90 H 0.9465 0.8814 0.6143 0.031 Uiso 1 1 calc R . .
C91 C 0.9910(3) 0.85754(14) 0.4847(3) 0.0250(8) Uani 1 1 d . . .
H91 H 1.0585 0.8724 0.4926 0.030 Uiso 1 1 calc R . .
C92 C 0.9596(3) 0.83051(14) 0.3995(3) 0.0250(8) Uani 1 1 d . . .
C93 C 0.8618(3) 0.80885(15) 0.3896(3) 0.0257(8) Uani 1 1 d . . .
H93 H 0.8399 0.7904 0.3320 0.031 Uiso 1 1 calc R . .
C94 C 0.7946(3) 0.81371(15) 0.4633(3) 0.0272(9) Uani 1 1 d . . .
H94 H 0.7278 0.7983 0.4557 0.033 Uiso 1 1 calc R . .
C95 C 1.0348(4) 0.82476(16) 0.3237(3) 0.0291(9) Uani 1 1 d . . .
C96 C 0.9968(4) 0.8003(2) 0.2262(4) 0.0395(12) Uani 1 1 d . . .
H96A H 1.0572 0.7963 0.1884 0.059 Uiso 1 1 calc R . .
H96B H 0.9401 0.8176 0.1850 0.059 Uiso 1 1 calc R . .
H96C H 0.9685 0.7711 0.2416 0.059 Uiso 1 1 calc R . .
N16 N 0.3416(3) 0.87126(12) 1.0932(3) 0.0263(7) Uani 1 1 d . . .
N17 N 0.3487(3) 0.80587(13) 0.9910(3) 0.0287(8) Uani 1 1 d . . .
N18 N 0.4794(3) 0.81327(11) 0.8709(3) 0.0243(7) Uani 1 1 d . . .
N19 N 0.5417(3) 0.88243(12) 0.9170(3) 0.0236(7) Uani 1 1 d . . .
N20 N 0.4511(3) 0.93323(13) 1.0846(3) 0.0306(8) Uani 1 1 d . . .
H20A H 0.4213 0.9460 1.1328 0.037 Uiso 1 1 calc R . .
H20B H 0.5016 0.9472 1.0580 0.037 Uiso 1 1 calc R . .
O13 O 0.3675(3) 0.75880(11) 0.7879(3) 0.0390(8) Uani 1 1 d . . .
O14 O 0.5040(4) 0.67355(15) 0.7718(4) 0.0674(14) Uani 1 1 d . . .
H14 H 0.5617 0.6610 0.7968 0.101 Uiso 1 1 calc R . .
O15 O 0.2800(3) 0.71978(12) 0.9640(3) 0.0434(9) Uani 1 1 d . . .
H15C H 0.2973 0.7469 0.9670 0.065 Uiso 1 1 calc R . .
O16 O 1.1243(3) 0.84115(13) 0.3384(3) 0.0393(8) Uani 1 1 d . . .
C97 C 0.3266(10) 0.6726(4) 0.1990(7) 0.104(3) Uani 1 1 d . . .
H97A H 0.3506 0.6499 0.2503 0.156 Uiso 1 1 calc R . .
H97B H 0.2479 0.6739 0.1875 0.156 Uiso 1 1 calc R . .
H97C H 0.3556 0.7017 0.2229 0.156 Uiso 1 1 calc R . .
O17 O 0.3644(4) 0.66143(15) 0.1052(3) 0.0599(11) Uani 1 1 d . . .
H17 H 0.3365 0.6787 0.0590 0.090 Uiso 1 1 calc R . .
C98 C 0.4033(8) 0.1033(4) 0.9587(7) 0.102(3) Uani 1 1 d . . .
H98A H 0.3260 0.1050 0.9341 0.152 Uiso 1 1 calc R . .
H98B H 0.4241 0.1275 1.0073 0.152 Uiso 1 1 calc R . .
H98C H 0.4202 0.0745 0.9922 0.152 Uiso 1 1 calc R . .
O18 O 0.4615(5) 0.1076(2) 0.8744(4) 0.0816(16) Uani 1 1 d . . .
H18A H 0.5087 0.1274 0.8872 0.122 Uiso 1 1 calc R . .
C99 C 0.7174(6) 0.0736(2) 0.3955(8) 0.081(3) Uani 1 1 d . . .
H99A H 0.6775 0.0467 0.3706 0.122 Uiso 1 1 calc R . .
H99B H 0.7947 0.0673 0.4057 0.122 Uiso 1 1 calc R . .
H99C H 0.7014 0.0976 0.3456 0.122 Uiso 1 1 calc R . .
C100 C 0.7512(6) 0.7339(2) 0.7072(7) 0.0659(19) Uani 1 1 d . . .
H10E H 0.6772 0.7244 0.6832 0.099 Uiso 1 1 calc R . .
H10F H 0.7782 0.7509 0.6535 0.099 Uiso 1 1 calc R . .
H10G H 0.7527 0.7527 0.7676 0.099 Uiso 1 1 calc R . .
O19 O 0.6841(4) 0.08788(18) 0.4959(4) 0.0761(15) Uani 1 1 d . . .
H19A H 0.6238 0.1005 0.4847 0.114 Uiso 1 1 calc R . .
O20 O 0.8168(4) 0.69607(14) 0.7320(4) 0.0603(12) Uani 1 1 d . . .
H20 H 0.8490 0.6898 0.6830 0.090 Uiso 1 1 calc R . .
O21 O 0.3020(5) 0.1408(2) 0.1604(5) 0.0809(16) Uani 1 1 d D . .
H21A H 0.259(6) 0.1145(18) 0.136(6) 0.097 Uiso 1 1 d D . .
H21B H 0.256(5) 0.159(2) 0.200(6) 0.097 Uiso 1 1 d D . .
O22 O 0.1250(13) 0.1077(6) 0.8009(9) 0.228(8) Uani 1 1 d . . .
H22A H 0.1659 0.1061 0.8569 0.342 Uiso 1 1 calc R A 2
C101 C 0.1493(6) 0.1458(5) 0.7492(7) 0.122(5) Uani 1 1 d . B 2
H101 H 0.1434 0.1721 0.7917 0.183 Uiso 1 1 calc R B 2
H102 H 0.0988 0.1486 0.6857 0.183 Uiso 1 1 calc R B 2
H103 H 0.2228 0.1436 0.7337 0.183 Uiso 1 1 calc R B 2

loop_
_atom_site_aniso_label
_atom_site_aniso_U_11
_atom_site_aniso_U_22
_atom_site_aniso_U_33
_atom_site_aniso_U_23
_atom_site_aniso_U_13
_atom_site_aniso_U_12
C1 0.033(2) 0.033(2) 0.049(3) -0.007(2) 0.022(2) -0.0067(19)
C2 0.0235(19) 0.0207(19) 0.0256(19) -0.0026(15) 0.0027(15) 0.0016(15)
C3 0.0209(18) 0.0202(18) 0.0264(19) 0.0013(15) 0.0053(15) -0.0002(14)
C4 0.0205(18) 0.0219(19) 0.028(2) 0.0007(15) 0.0066(15) 0.0033(15)
C5 0.0210(18) 0.0216(19) 0.0228(18) 0.0008(15) 0.0051(15) 0.0015(15)
C6 0.032(2) 0.0224(19) 0.030(2) -0.0051(16) 0.0091(17) -0.0039(16)
C7 0.040(3) 0.030(2) 0.039(3) -0.0034(19) -0.010(2) -0.0015(19)
C8 0.041(3) 0.037(3) 0.046(3) -0.014(2) 0.004(2) -0.010(2)
C9 0.030(2) 0.021(2) 0.055(3) -0.0065(19) 0.013(2) -0.0030(16)
C10 0.046(3) 0.029(2) 0.062(3) 0.000(2) 0.019(3) -0.012(2)
C11 0.0228(18) 0.0179(18) 0.0223(18) -0.0034(14) 0.0017(15) -0.0005(14)
C12 0.0205(18) 0.0194(18) 0.028(2) 0.0015(15) 0.0009(15) 0.0015(14)
C13 0.0270(19) 0.0199(18) 0.0229(18) 0.0045(15) 0.0004(15) 0.0003(15)
C14 0.0216(18) 0.0228(19) 0.0196(18) -0.0018(15) 0.0021(14) -0.0056(15)
C15 0.031(2) 0.0234(19) 0.029(2) 0.0063(16) 0.0080(17) 0.0070(16)
C16 0.029(2) 0.027(2) 0.028(2) 0.0030(17) 0.0096(17) 0.0026(17)
C17 0.0219(18) 0.026(2) 0.0220(18) -0.0006(15) 0.0022(15) -0.0025(15)
C18 0.030(2) 0.0201(19) 0.030(2) 0.0000(16) 0.0058(17) -0.0003(16)
C19 0.032(2) 0.025(2) 0.029(2) 0.0048(17) 0.0025(17) -0.0027(17)
C20 0.026(2) 0.028(2) 0.0239(19) 0.0027(16) 0.0002(16) -0.0021(16)
C21 0.039(2) 0.022(2) 0.036(2) 0.0001(17) 0.0136(19) 0.0000(17)
C22 0.038(2) 0.022(2) 0.034(2) -0.0014(17) 0.0153(19) -0.0048(17)
C23 0.024(2) 0.037(2) 0.029(2) 0.0083(18) 0.0025(16) -0.0007(17)
C24 0.036(2) 0.038(3) 0.046(3) 0.000(2) 0.019(2) 0.002(2)
N1 0.0272(18) 0.0257(18) 0.039(2) -0.0052(15) 0.0168(16) -0.0036(14)
N2 0.0310(19) 0.0284(19) 0.042(2) -0.0080(16) 0.0132(17) -0.0071(15)
N3 0.0221(16) 0.0221(17) 0.0257(16) -0.0027(13) 0.0057(13) -0.0002(13)
N4 0.0220(16) 0.0197(16) 0.0231(16) 0.0003(13) 0.0038(13) 0.0016(12)
N5 0.0275(18) 0.0217(16) 0.0301(18) -0.0023(14) 0.0110(14) -0.0020(13)
O1 0.0276(15) 0.0214(15) 0.0430(18) 0.0009(13) 0.0020(13) -0.0007(12)
O2 0.075(3) 0.038(2) 0.056(2) -0.0199(18) 0.016(2) -0.0146(19)
O3 0.0374(19) 0.040(2) 0.077(3) -0.022(2) 0.0242(19) -0.0131(16)
O4 0.046(2) 0.043(2) 0.0356(18) 0.0076(15) 0.0089(15) -0.0138(16)
C25 0.0234(18) 0.0201(18) 0.0275(19) 0.0001(15) 0.0128(15) -0.0026(14)
C26 0.0223(18) 0.0215(19) 0.0215(18) 0.0000(15) 0.0089(15) 0.0008(15)
C27 0.0195(17) 0.0224(18) 0.0219(18) 0.0013(15) 0.0063(14) 0.0018(14)
C28 0.0212(18) 0.0181(17) 0.0213(18) 0.0020(14) 0.0057(14) 0.0017(14)
C29 0.0197(18) 0.0176(17) 0.0216(18) 0.0041(14) 0.0063(14) 0.0002(14)
C30 0.0255(19) 0.0197(18) 0.0274(19) -0.0045(15) 0.0126(16) -0.0035(15)
C31 0.030(2) 0.0166(18) 0.033(2) -0.0012(16) 0.0111(17) 0.0006(15)
C32 0.037(2) 0.0212(19) 0.031(2) -0.0082(16) 0.0167(18) -0.0048(17)
C33 0.040(2) 0.0206(19) 0.032(2) -0.0030(17) 0.0082(18) -0.0132(17)
C34 0.030(2) 0.024(2) 0.043(2) 0.0029(18) 0.0056(18) -0.0072(17)
C35 0.0185(17) 0.0216(19) 0.0223(18) -0.0025(15) 0.0077(14) -0.0008(14)
C36 0.0250(19) 0.0181(18) 0.0226(18) -0.0004(14) 0.0072(15) -0.0001(14)
C37 0.0249(19) 0.0203(18) 0.0215(18) 0.0026(14) 0.0095(15) -0.0006(15)
C38 0.0218(18) 0.0168(17) 0.0218(18) 0.0004(14) 0.0072(14) 0.0005(14)
C39 0.031(2) 0.0195(19) 0.037(2) 0.0016(17) 0.0165(18) 0.0038(16)
C40 0.032(2) 0.0188(19) 0.033(2) 0.0091(16) 0.0164(17) 0.0056(16)
C41 0.028(2) 0.0215(19) 0.0228(18) -0.0003(15) 0.0109(16) -0.0016(15)
C42 0.029(2) 0.0214(19) 0.028(2) 0.0014(16) 0.0100(16) 0.0023(16)
C43 0.027(2) 0.024(2) 0.028(2) 0.0032(16) 0.0110(16) -0.0048(16)
C44 0.026(2) 0.026(2) 0.030(2) -0.0069(17) 0.0098(16) -0.0025(16)
C45 0.057(3) 0.020(2) 0.041(3) -0.0071(19) 0.028(2) 0.000(2)
C46 0.053(3) 0.0177(19) 0.046(3) 0.0017(18) 0.030(2) -0.0017(19)
C47 0.033(2) 0.032(2) 0.025(2) -0.0017(17) 0.0113(17) -0.0006(18)
C48 0.056(3) 0.041(3) 0.058(3) -0.001(2) 0.038(3) 0.006(2)
N6 0.0276(17) 0.0238(17) 0.0231(16) 0.0026(13) 0.0087(13) 0.0009(14)
N7 0.0236(16) 0.0194(16) 0.0285(17) -0.0012(13) 0.0110(13) -0.0030(13)
N8 0.0251(17) 0.0175(15) 0.0267(17) -0.0008(13) 0.0123(13) -0.0007(13)
N9 0.0227(16) 0.0173(15) 0.0235(16) -0.0007(12) 0.0070(13) -0.0006(12)
N10 0.0269(17) 0.0213(16) 0.0253(16) -0.0042(13) 0.0117(13) -0.0019(13)
O5 0.0310(15) 0.0196(14) 0.0302(15) 0.0043(11) 0.0041(12) -0.0069(11)
O6 0.0437(19) 0.0326(17) 0.0408(18) -0.0129(14) 0.0177(15) -0.0047(14)
O7 0.0343(16) 0.0206(14) 0.0428(17) -0.0023(13) 0.0175(14) -0.0063(12)
O8 0.0359(17) 0.0370(18) 0.0350(17) -0.0019(14) 0.0154(14) -0.0082(14)
C49 0.030(2) 0.028(2) 0.029(2) -0.0048(17) 0.0125(17) -0.0073(17)
C50 0.0254(19) 0.0228(19) 0.0192(17) -0.0005(15) 0.0051(15) 0.0007(15)
C51 0.0231(18) 0.0219(19) 0.0220(19) -0.0029(15) 0.0049(15) -0.0005(15)
C52 0.0238(19) 0.0222(19) 0.0210(18) -0.0031(15) 0.0052(15) 0.0017(15)
C53 0.0235(19) 0.0228(19) 0.0235(19) 0.0020(15) 0.0022(15) 0.0035(15)
C54 0.031(2) 0.024(2) 0.0244(19) 0.0004(16) 0.0065(16) 0.0042(16)
C55 0.032(2) 0.0204(18) 0.0223(18) 0.0000(15) 0.0013(16) 0.0031(15)
C56 0.030(2) 0.0189(18) 0.035(2) -0.0062(16) 0.0100(17) -0.0017(15)
C57 0.039(2) 0.022(2) 0.036(2) 0.0043(17) 0.0070(19) 0.0035(17)
C58 0.059(3) 0.038(3) 0.042(3) 0.014(2) 0.012(2) -0.011(2)
C59 0.028(2) 0.0167(17) 0.0250(19) 0.0033(14) 0.0087(16) 0.0041(15)
C60 0.029(2) 0.0217(19) 0.0254(19) -0.0055(16) 0.0043(16) -0.0043(16)
C61 0.026(2) 0.0240(19) 0.027(2) 0.0000(16) 0.0054(16) -0.0015(16)
C62 0.0241(19) 0.0171(17) 0.0217(18) 0.0006(14) 0.0061(15) 0.0018(14)
C63 0.0237(19) 0.033(2) 0.0228(19) 0.0000(17) 0.0030(15) 0.0045(17)
C64 0.0196(18) 0.032(2) 0.026(2) 0.0015(17) 0.0042(15) 0.0031(16)
C65 0.0232(18) 0.0191(18) 0.0240(18) 0.0010(15) 0.0035(15) 0.0009(14)
C66 0.031(2) 0.0232(19) 0.0242(19) -0.0012(16) 0.0072(16) -0.0065(16)
C67 0.027(2) 0.024(2) 0.031(2) 0.0006(17) 0.0064(17) -0.0080(16)
C68 0.0217(18) 0.0228(19) 0.0230(18) -0.0001(15) 0.0034(14) -0.0007(15)
C69 0.025(2) 0.034(2) 0.026(2) -0.0076(17) 0.0068(16) -0.0051(17)
C70 0.025(2) 0.034(2) 0.029(2) -0.0046(18) 0.0063(17) -0.0036(17)
C71 0.0238(19) 0.0242(19) 0.029(2) 0.0063(16) 0.0049(16) 0.0023(15)
C72 0.035(2) 0.040(3) 0.029(2) 0.0009(19) 0.0120(18) 0.0017(19)
N11 0.0302(18) 0.0271(18) 0.0224(16) -0.0014(14) 0.0091(14) -0.0028(14)
N12 0.0317(19) 0.0270(18) 0.0288(18) -0.0029(15) 0.0126(15) -0.0016(15)
N13 0.0258(17) 0.0206(16) 0.0242(16) -0.0028(13) 0.0072(13) 0.0024(13)
N14 0.0264(17) 0.0269(18) 0.0228(16) -0.0026(13) 0.0093(13) -0.0017(14)
N15 0.0349(19) 0.0268(18) 0.0298(18) -0.0076(15) 0.0164(15) -0.0057(15)
O9 0.0321(15) 0.0265(15) 0.0291(15) 0.0053(12) 0.0008(12) 0.0017(12)
O10 0.052(2) 0.0319(17) 0.049(2) -0.0157(15) 0.0280(17) -0.0111(15)
O11 0.057(2) 0.0297(17) 0.053(2) -0.0103(16) 0.0283(18) -0.0153(16)
O12 0.0292(16) 0.043(2) 0.0435(19) 0.0002(15) 0.0106(14) -0.0108(14)
C73 0.034(2) 0.026(2) 0.031(2) 0.0007(17) 0.0128(18) -0.0022(17)
C74 0.027(2) 0.027(2) 0.0212(18) 0.0007(16) 0.0048(15) 0.0065(16)
C75 0.0233(19) 0.024(2) 0.027(2) 0.0032(16) 0.0055(16) 0.0014(15)
C76 0.027(2) 0.026(2) 0.0211(18) 0.0019(15) 0.0041(15) 0.0005(16)
C77 0.0229(19) 0.026(2) 0.0236(19) 0.0013(16) 0.0072(15) -0.0018(15)
C78 0.039(2) 0.024(2) 0.029(2) -0.0084(17) 0.0097(18) -0.0050(18)
C79 0.033(2) 0.024(2) 0.041(2) -0.0057(18) 0.0060(19) 0.0056(17)
C80 0.047(3) 0.028(2) 0.039(3) -0.0066(19) 0.013(2) -0.002(2)
C81 0.052(3) 0.034(2) 0.032(2) -0.0031(19) -0.005(2) -0.014(2)
C82 0.038(3) 0.036(3) 0.066(4) 0.017(3) -0.006(2) -0.008(2)
C83 0.0244(19) 0.0229(19) 0.0239(19) 0.0002(15) 0.0109(15) 0.0017(15)
C84 0.027(2) 0.0213(19) 0.0233(19) -0.0008(15) 0.0025(15) 0.0036(15)
C85 0.0202(18) 0.0216(19) 0.028(2) -0.0032(16) 0.0038(15) -0.0006(15)
C86 0.0247(19) 0.0228(19) 0.0230(18) 0.0015(15) 0.0066(15) 0.0012(15)
C87 0.025(2) 0.036(2) 0.0207(19) -0.0005(17) 0.0044(16) -0.0013(17)
C88 0.0215(19) 0.036(2) 0.026(2) -0.0001(17) 0.0072(16) 0.0013(17)
C89 0.0236(19) 0.0213(18) 0.0223(18) 0.0046(15) 0.0060(15) 0.0029(15)
C90 0.031(2) 0.0211(19) 0.0248(19) -0.0003(15) 0.0035(16) -0.0019(16)
C91 0.0245(19) 0.0230(19) 0.029(2) 0.0057(16) 0.0079(16) -0.0059(15)
C92 0.0213(19) 0.026(2) 0.029(2) 0.0078(16) 0.0064(16) 0.0013(15)
C93 0.026(2) 0.029(2) 0.0230(19) 0.0008(16) 0.0080(16) -0.0014(16)
C94 0.0202(18) 0.034(2) 0.029(2) 0.0010(17) 0.0072(16) -0.0056(16)
C95 0.029(2) 0.035(2) 0.026(2) 0.0075(17) 0.0120(17) -0.0026(17)
C96 0.031(2) 0.064(3) 0.026(2) -0.003(2) 0.0119(18) -0.009(2)
N16 0.0260(17) 0.0283(18) 0.0267(17) 0.0008(14) 0.0110(14) -0.0002(14)
N17 0.0311(19) 0.0242(17) 0.0324(19) 0.0005(15) 0.0096(15) -0.0037(14)
N18 0.0303(18) 0.0202(17) 0.0245(17) 0.0010(13) 0.0110(14) -0.0015(14)
N19 0.0236(16) 0.0233(17) 0.0256(17) 0.0010(13) 0.0092(13) -0.0005(13)
N20 0.0332(19) 0.0286(19) 0.0328(19) -0.0040(15) 0.0139(16) -0.0080(15)
O13 0.047(2) 0.0321(17) 0.0338(17) 0.0078(14) -0.0062(15) -0.0106(15)
O14 0.082(3) 0.047(2) 0.082(3) -0.034(2) 0.043(3) -0.010(2)
O15 0.050(2) 0.0294(17) 0.054(2) 0.0069(16) 0.0186(18) 0.0007(15)
O16 0.0286(16) 0.049(2) 0.0428(19) 0.0027(16) 0.0137(14) -0.0125(15)
C97 0.124(8) 0.118(9) 0.068(5) -0.005(5) 0.009(5) -0.013(7)
O17 0.082(3) 0.052(2) 0.047(2) 0.0051(19) 0.013(2) 0.002(2)
C98 0.078(6) 0.152(10) 0.075(6) -0.010(6) 0.009(5) 0.001(6)
O18 0.088(4) 0.097(4) 0.061(3) -0.018(3) 0.015(3) -0.030(3)
C99 0.048(4) 0.041(3) 0.154(8) -0.029(4) 0.012(4) 0.002(3)
C100 0.057(4) 0.043(3) 0.105(6) -0.006(4) 0.034(4) 0.010(3)
O19 0.067(3) 0.062(3) 0.094(4) 0.011(3) -0.003(3) -0.017(2)
O20 0.079(3) 0.040(2) 0.074(3) 0.014(2) 0.051(2) 0.017(2)
O21 0.082(4) 0.073(4) 0.094(4) -0.019(3) 0.037(3) -0.014(3)
O22 0.248(15) 0.296(18) 0.151(9) -0.070(11) 0.061(10) -0.184(14)
C101 0.048(4) 0.237(14) 0.086(6) 0.096(8) 0.023(4) 0.049(6)

loop_
_atom_type_symbol
_atom_type_description
_atom_type_scat_dispersion_real
_atom_type_scat_dispersion_imag
_atom_type_scat_source
C C 0.0033 0.0000 'International Tables Vol C Tables 4.2.6.8 and 6.1.1.4'
H H 0.0000 0.0000 'International Tables Vol C Tables 4.2.6.8 and 6.1.1.4'
N N 0.0061 0.0000 'International Tables Vol C Tables 4.2.6.8 and 6.1.1.4'
O O 0.0106 0.0000 'International Tables Vol C Tables 4.2.6.8 and 6.1.1.4'

loop_
_geom_angle_atom_site_label_1
_geom_angle_atom_site_label_2
_geom_angle_atom_site_label_3
_geom_angle
N2 C1 N1 129.6(4)
N2 C1 H1 115.2
N1 C1 H1 115.2
N2 C2 C3 126.6(4)
N2 C2 N3 128.1(4)
C3 C2 N3 105.2(4)
C2 C3 N4 111.4(4)
C2 C3 C4 116.8(4)
N4 C3 C4 131.6(4)
N5 C4 N1 118.5(4)
N5 C4 C3 123.7(4)
N1 C4 C3 117.8(4)
N4 C5 N3 113.3(3)
N4 C5 C11 124.1(4)
N3 C5 C11 122.6(3)
O1 C6 N3 107.5(3)
O1 C6 C7 106.2(3)
N3 C6 C7 115.0(4)
O1 C6 H6 109.3
N3 C6 H6 109.3
C7 C6 H6 109.3
C6 C7 C8 102.1(4)
C6 C7 H7A 111.4
C8 C7 H7A 111.4
C6 C7 H7B 111.4
C8 C7 H7B 111.4
H7A C7 H7B 109.2
O2 C8 C7 110.9(5)
O2 C8 C9 109.8(4)
C7 C8 C9 102.6(4)
O2 C8 H8 111.1
C7 C8 H8 111.1
C9 C8 H8 111.1
O1 C9 C10 109.4(4)
O1 C9 C8 106.2(4)
C10 C9 C8 114.7(4)
O1 C9 H9 108.8
C10 C9 H9 108.8
C8 C9 H9 108.8
O3 C10 C9 113.1(4)
O3 C10 H10A 109.0
C9 C10 H10A 109.0
O3 C10 H10B 109.0
C9 C10 H10B 109.0
H10A C10 H10B 107.8
C16 C11 C12 119.4(4)
C16 C11 C5 121.2(4)
C12 C11 C5 119.4(4)
C13 C12 C11 119.9(4)
C13 C12 H12 120.1
C11 C12 H12 120.1
C12 C13 C14 121.6(4)
C12 C13 H13 119.2
C14 C13 H13 119.2
C13 C14 C15 117.8(4)
C13 C14 C17 121.3(4)
C15 C14 C17 120.8(4)
C16 C15 C14 120.6(4)
C16 C15 H15 119.7
C14 C15 H15 119.7
C15 C16 C11 120.7(4)
C15 C16 H16 119.7
C11 C16 H16 119.7
C22 C17 C18 118.6(4)
C22 C17 C14 119.8(4)
C18 C17 C14 121.6(4)
C19 C18 C17 120.9(4)
C19 C18 H18 119.5
C17 C18 H18 119.5
C20 C19 C18 120.5(4)
C20 C19 H19 119.8
C18 C19 H19 119.8
C19 C20 C21 119.4(4)
C19 C20 C23 119.4(4)
C21 C20 C23 121.2(4)
C20 C21 C22 120.0(4)
C20 C21 H21 120.0
C22 C21 H21 120.0
C17 C22 C21 120.5(4)
C17 C22 H22 119.7
C21 C22 H22 119.7
O4 C23 C20 120.9(4)
O4 C23 C24 120.4(4)
C20 C23 C24 118.6(4)
C23 C24 H24A 109.5
C23 C24 H24B 109.5
H24A C24 H24B 109.5
C23 C24 H24C 109.5
H24A C24 H24C 109.5
H24B C24 H24C 109.5
C1 N1 C4 117.9(4)
C1 N2 C2 111.1(4)
C2 N3 C5 105.9(3)
C2 N3 C6 126.7(3)
C5 N3 C6 127.4(3)
C5 N4 C3 104.1(3)
C4 N5 H5A 120.0
C4 N5 H5B 120.0
H5A N5 H5B 120.0
C6 O1 C9 109.7(3)
C8 O2 H2 109.5
C10 O3 H3 109.5
N6 C25 N7 128.8(4)
N6 C25 H25 115.6
N7 C25 H25 115.6
N7 C26 N8 128.1(4)
N7 C26 C27 126.2(4)
N8 C26 C27 105.7(3)
C26 C27 N9 111.2(3)
C26 C27 C28 117.4(4)
N9 C27 C28 131.3(4)
N10 C28 N6 119.2(4)
N10 C28 C27 123.4(4)
N6 C28 C27 117.4(4)
N9 C29 N8 113.6(3)
N9 C29 C35 124.6(3)
N8 C29 C35 121.8(3)
O5 C30 N8 108.3(3)
O5 C30 C31 106.1(3)
N8 C30 C31 114.4(3)
O5 C30 H30 109.3
N8 C30 H30 109.3
C31 C30 H30 109.3
C32 C31 C30 101.0(3)
C32 C31 H31A 111.6
C30 C31 H31A 111.6
C32 C31 H31B 111.6
C30 C31 H31B 111.6
H31A C31 H31B 109.4
O6 C32 C33 109.4(4)
O6 C32 C31 111.0(3)
C33 C32 C31 103.5(3)
O6 C32 H32 110.9
C33 C32 H32 110.9
C31 C32 H32 110.9
O5 C33 C32 106.6(3)
O5 C33 C34 107.8(4)
C32 C33 C34 115.2(4)
O5 C33 H33 109.0
C32 C33 H33 109.0
C34 C33 H33 109.0
O7 C34 C33 113.4(4)
O7 C34 H34A 108.9
C33 C34 H34A 108.9
O7 C34 H34B 108.9
C33 C34 H34B 108.9
H34A C34 H34B 107.7
C36 C35 C40 118.6(3)
C36 C35 C29 119.9(3)
C40 C35 C29 121.5(3)
C35 C36 C37 121.0(4)
C35 C36 H36 119.5
C37 C36 H36 119.5
C36 C37 C38 120.6(3)
C36 C37 H37 119.7
C38 C37 H37 119.7
C37 C38 C39 118.4(3)
C37 C38 C41 121.6(3)
C39 C38 C41 120.0(3)
C40 C39 C38 120.9(4)
C40 C39 H39 119.6
C38 C39 H39 119.6
C39 C40 C35 120.5(4)
C39 C40 H40 119.8
C35 C40 H40 119.8
C42 C41 C46 117.5(4)
C42 C41 C38 121.9(4)
C46 C41 C38 120.5(4)
C43 C42 C41 121.4(4)
C43 C42 H42 119.3
C41 C42 H42 119.3
C42 C43 C44 120.4(4)
C42 C43 H43 119.8
C44 C43 H43 119.8
C45 C44 C43 118.1(4)
C45 C44 C47 122.1(4)
C43 C44 C47 119.8(4)
C46 C45 C44 121.0(4)
C46 C45 H45 119.5
C44 C45 H45 119.5
C45 C46 C41 121.6(4)
C45 C46 H46 119.2
C41 C46 H46 119.2
O8 C47 C44 120.6(4)
O8 C47 C48 120.2(4)
C44 C47 C48 119.2(4)
C47 C48 H48A 109.5
C47 C48 H48B 109.5
H48A C48 H48B 109.5
C47 C48 H48C 109.5
H48A C48 H48C 109.5
H48B C48 H48C 109.5
C25 N6 C28 119.0(3)
C25 N7 C26 111.0(3)
C26 N8 C29 105.6(3)
C26 N8 C30 126.9(3)
C29 N8 C30 127.2(3)
C29 N9 C27 103.8(3)
C28 N10 H10C 120.0
C28 N10 H10D 120.0
H10C N10 H10D 120.0
C30 O5 C33 108.7(3)
C32 O6 H6A 109.5
C34 O7 H7 109.5
N11 C49 N12 129.2(4)
N11 C49 H49 115.4
N12 C49 H49 115.4
N12 C50 C51 126.5(4)
N12 C50 N13 128.3(4)
C51 C50 N13 105.2(4)
C50 C51 N14 111.6(4)
C50 C51 C52 117.7(4)
N14 C51 C52 130.7(4)
N15 C52 N11 119.0(4)
N15 C52 C51 124.0(4)
N11 C52 C51 117.0(4)
N14 C53 N13 113.3(4)
N14 C53 C59 124.6(4)
N13 C53 C59 121.9(4)
O9 C54 N13 107.5(3)
O9 C54 C55 105.5(3)
N13 C54 C55 116.0(4)
O9 C54 H54 109.2
N13 C54 H54 109.2
C55 C54 H54 109.2
C54 C55 C56 101.8(3)
C54 C55 H55A 111.4
C56 C55 H55A 111.4
C54 C55 H55B 111.4
C56 C55 H55B 111.4
H55A C55 H55B 109.3
O10 C56 C55 108.2(4)
O10 C56 C57 111.0(4)
C55 C56 C57 101.9(3)
O10 C56 H56 111.8
C55 C56 H56 111.8
C57 C56 H56 111.8
O9 C57 C58 108.6(4)
O9 C57 C56 106.4(3)
C58 C57 C56 115.6(4)
O9 C57 H57 108.7
C58 C57 H57 108.7
C56 C57 H57 108.7
O11 C58 C57 113.0(4)
O11 C58 H58A 109.0
C57 C58 H58A 109.0
O11 C58 H58B 109.0
C57 C58 H58B 109.0
H58A C58 H58B 107.8
C60 C59 C64 119.2(4)
C60 C59 C53 121.1(4)
C64 C59 C53 119.7(4)
C59 C60 C61 120.8(4)
C59 C60 H60 119.6
C61 C60 H60 119.6
C60 C61 C62 120.4(4)
C60 C61 H61 119.8
C62 C61 H61 119.8
C63 C62 C61 118.5(4)
C63 C62 C65 120.2(4)
C61 C62 C65 121.2(4)
C64 C63 C62 120.8(4)
C64 C63 H63 119.6
C62 C63 H63 119.6
C63 C64 C59 120.1(4)
C63 C64 H64 119.9
C59 C64 H64 119.9
C70 C65 C66 118.3(4)
C70 C65 C62 120.4(4)
C66 C65 C62 121.2(4)
C65 C66 C67 120.6(4)
C65 C66 H66 119.7
C67 C66 H66 119.7
C68 C67 C66 119.9(4)
C68 C67 H67 120.1
C66 C67 H67 120.1
C67 C68 C69 120.0(4)
C67 C68 C71 118.5(4)
C69 C68 C71 121.5(4)
C70 C69 C68 119.8(4)
C70 C69 H69 120.1
C68 C69 H69 120.1
C69 C70 C65 121.4(4)
C69 C70 H70 119.3
C65 C70 H70 119.3
O12 C71 C72 121.5(4)
O12 C71 C68 119.8(4)
C72 C71 C68 118.7(4)
C71 C72 H72A 109.5
C71 C72 H72B 109.5
H72A C72 H72B 109.5
C71 C72 H72C 109.5
H72A C72 H72C 109.5
H72B C72 H72C 109.5
C49 N11 C52 119.1(4)
C49 N12 C50 110.5(4)
C50 N13 C53 106.1(3)
C50 N13 C54 126.1(4)
C53 N13 C54 126.9(3)
C53 N14 C51 103.8(3)
C52 N15 H15A 120.0
C52 N15 H15B 120.0
H15A N15 H15B 120.0
C54 O9 C57 109.3(3)
C56 O10 H10 109.5
C58 O11 H11 109.5
N17 C73 N16 129.4(4)
N17 C73 H73 115.3
N16 C73 H73 115.3
N17 C74 N18 129.8(4)
N17 C74 C75 124.9(4)
N18 C74 C75 105.3(4)
N19 C75 C74 111.5(4)
N19 C75 C76 131.4(4)
C74 C75 C76 117.0(4)
N20 C76 N16 119.0(4)
N20 C76 C75 122.9(4)
N16 C76 C75 118.1(4)
N19 C77 N18 113.5(3)
N19 C77 C83 124.7(4)
N18 C77 C83 121.7(4)
O13 C78 N18 107.5(4)
O13 C78 C79 105.9(4)
N18 C78 C79 115.4(4)
O13 C78 H78 109.3
N18 C78 H78 109.3
C79 C78 H78 109.3
C78 C79 C80 102.5(4)
C78 C79 H79A 111.3
C80 C79 H79A 111.3
C78 C79 H79B 111.3
C80 C79 H79B 111.3
H79A C79 H79B 109.2
O14 C80 C81 106.2(5)
O14 C80 C79 111.7(4)
C81 C80 C79 102.9(4)
O14 C80 H80 111.9
C81 C80 H80 111.9
C79 C80 H80 111.9
O13 C81 C80 106.8(4)
O13 C81 C82 108.1(4)
C80 C81 C82 114.6(4)
O13 C81 H81 109.1
C80 C81 H81 109.1
C82 C81 H81 109.1
O15 C82 C81 113.6(4)
O15 C82 H82A 108.8
C81 C82 H82A 108.8
O15 C82 H82B 108.8
C81 C82 H82B 108.8
H82A C82 H82B 107.7
C88 C83 C84 119.0(4)
C88 C83 C77 121.5(4)
C84 C83 C77 119.5(4)
C85 C84 C83 120.2(4)
C85 C84 H84 119.9
C83 C84 H84 119.9
C84 C85 C86 121.0(4)
C84 C85 H85 119.5
C86 C85 H85 119.5
C87 C86 C85 117.5(4)
C87 C86 C89 121.7(4)
C85 C86 C89 120.8(4)
C86 C87 C88 122.3(4)
C86 C87 H87 118.8
C88 C87 H87 118.8
C83 C88 C87 120.0(4)
C83 C88 H88 120.0
C87 C88 H88 120.0
C90 C89 C94 117.9(4)
C90 C89 C86 122.5(4)
C94 C89 C86 119.6(4)
C91 C90 C89 121.3(4)
C91 C90 H90 119.4
C89 C90 H90 119.4
C90 C91 C92 120.4(4)
C90 C91 H91 119.8
C92 C91 H91 119.8
C93 C92 C91 119.1(4)
C93 C92 C95 121.9(4)
C91 C92 C95 119.0(4)
C92 C93 C94 120.7(4)
C92 C93 H93 119.7
C94 C93 H93 119.7
C93 C94 C89 120.7(4)
C93 C94 H94 119.7
C89 C94 H94 119.7
O16 C95 C92 120.7(4)
O16 C95 C96 120.0(4)
C92 C95 C96 119.2(4)
C95 C96 H96A 109.5
C95 C96 H96B 109.5
H96A C96 H96B 109.5
C95 C96 H96C 109.5
H96A C96 H96C 109.5
H96B C96 H96C 109.5
C73 N16 C76 118.2(4)
C73 N17 C74 112.4(4)
C74 N18 C77 105.3(3)
C74 N18 C78 125.9(4)
C77 N18 C78 128.1(4)
C77 N19 C75 104.3(3)
C76 N20 H20A 120.0
C76 N20 H20B 120.0
H20A N20 H20B 120.0
C78 O13 C81 109.3(4)
C80 O14 H14 109.5
C82 O15 H15C 109.5
O17 C97 H97A 109.5
O17 C97 H97B 109.5
H97A C97 H97B 109.5
O17 C97 H97C 109.5
H97A C97 H97C 109.5
H97B C97 H97C 109.5
C97 O17 H17 109.5
O18 C98 H98A 109.5
O18 C98 H98B 109.5
H98A C98 H98B 109.5
O18 C98 H98C 109.5
H98A C98 H98C 109.5
H98B C98 H98C 109.5
C98 O18 H18A 109.5
O19 C99 H99A 109.5
O19 C99 H99B 109.5
H99A C99 H99B 109.5
O19 C99 H99C 109.5
H99A C99 H99C 109.5
H99B C99 H99C 109.5
O20 C100 H10E 109.5
O20 C100 H10F 109.5
H10E C100 H10F 109.5
O20 C100 H10G 109.5
H10E C100 H10G 109.5
H10F C100 H10G 109.5
C99 O19 H19A 109.5
C100 O20 H20 109.5
H21A O21 H21B 106(4)
C101 O22 H22A 109.5
O22 C101 H101 109.5
O22 C101 H102 109.5
H101 C101 H102 109.5
O22 C101 H103 109.5
H101 C101 H103 109.5
H102 C101 H103 109.5

loop_
_geom_bond_atom_site_label_1
_geom_bond_atom_site_label_2
_geom_bond_distance
C1 N2 1.332(6)
C1 N1 1.333(6)
C1 H1 0.9500
C2 N2 1.337(6)
C2 C3 1.387(6)
C2 N3 1.388(5)
C3 N4 1.389(5)
C3 C4 1.412(6)
C4 N5 1.334(5)
C4 N1 1.365(5)
C5 N4 1.316(5)
C5 N3 1.388(5)
C5 C11 1.487(5)
C6 O1 1.433(5)
C6 N3 1.460(5)
C6 C7 1.514(6)
C6 H6 1.0000
C7 C8 1.528(7)
C7 H7A 0.9900
C7 H7B 0.9900
C8 O2 1.411(7)
C8 C9 1.534(8)
C8 H8 1.0000
C9 O1 1.447(5)
C9 C10 1.510(7)
C9 H9 1.0000
C10 O3 1.420(7)
C10 H10A 0.9900
C10 H10B 0.9900
C11 C16 1.393(6)
C11 C12 1.393(6)
C12 C13 1.389(6)
C12 H12 0.9500
C13 C14 1.402(6)
C13 H13 0.9500
C14 C15 1.406(6)
C14 C17 1.496(6)
C15 C16 1.392(6)
C15 H15 0.9500
C16 H16 0.9500
C17 C22 1.386(6)
C17 C18 1.397(6)
C18 C19 1.389(6)
C18 H18 0.9500
C19 C20 1.387(6)
C19 H19 0.9500
C20 C21 1.389(6)
C20 C23 1.499(6)
C21 C22 1.410(6)
C21 H21 0.9500
C22 H22 0.9500
C23 O4 1.217(6)
C23 C24 1.521(7)
C24 H24A 0.9800
C24 H24B 0.9800
C24 H24C 0.9800
N5 H5A 0.8800
N5 H5B 0.8800
O2 H2 0.8400
O3 H3 0.8400
C25 N6 1.327(5)
C25 N7 1.344(5)
C25 H25 0.9500
C26 N7 1.357(5)
C26 N8 1.375(5)
C26 C27 1.379(6)
C27 N9 1.391(5)
C27 C28 1.412(5)
C28 N10 1.328(5)
C28 N6 1.362(5)
C29 N9 1.307(5)
C29 N8 1.388(5)
C29 C35 1.475(5)
C30 O5 1.418(5)
C30 N8 1.458(5)
C30 C31 1.518(6)
C30 H30 1.0000
C31 C32 1.516(6)
C31 H31A 0.9900
C31 H31B 0.9900
C32 O6 1.433(5)
C32 C33 1.509(7)
C32 H32 1.0000
C33 O5 1.454(5)
C33 C34 1.517(6)
C33 H33 1.0000
C34 O7 1.435(6)
C34 H34A 0.9900
C34 H34B 0.9900
C35 C36 1.391(5)
C35 C40 1.402(5)
C36 C37 1.397(5)
C36 H36 0.9500
C37 C38 1.397(5)
C37 H37 0.9500
C38 C39 1.399(6)
C38 C41 1.492(5)
C39 C40 1.395(6)
C39 H39 0.9500
C40 H40 0.9500
C41 C42 1.399(6)
C41 C46 1.401(6)
C42 C43 1.386(6)
C42 H42 0.9500
C43 C44 1.407(6)
C43 H43 0.9500
C44 C45 1.401(6)
C44 C47 1.488(6)
C45 C46 1.372(6)
C45 H45 0.9500
C46 H46 0.9500
C47 O8 1.215(6)
C47 C48 1.507(7)
C48 H48A 0.9800
C48 H48B 0.9800
C48 H48C 0.9800
N10 H10C 0.8800
N10 H10D 0.8800
O6 H6A 0.8400
O7 H7 0.8400
C49 N11 1.330(6)
C49 N12 1.346(6)
C49 H49 0.9500
C50 N12 1.355(5)
C50 C51 1.376(6)
C50 N13 1.381(5)
C51 N14 1.394(5)
C51 C52 1.414(5)
C52 N15 1.325(5)
C52 N11 1.362(5)
C53 N14 1.305(5)
C53 N13 1.387(5)
C53 C59 1.484(6)
C54 O9 1.433(5)
C54 N13 1.467(5)
C54 C55 1.506(6)
C54 H54 1.0000
C55 C56 1.526(6)
C55 H55A 0.9900
C55 H55B 0.9900
C56 O10 1.422(5)
C56 C57 1.535(6)
C56 H56 1.0000
C57 O9 1.443(6)
C57 C58 1.527(7)
C57 H57 1.0000
C58 O11 1.420(7)
C58 H58A 0.9900
C58 H58B 0.9900
C59 C60 1.387(6)
C59 C64 1.400(6)
C60 C61 1.388(6)
C60 H60 0.9500
C61 C62 1.406(6)
C61 H61 0.9500
C62 C63 1.394(6)
C62 C65 1.490(5)
C63 C64 1.393(6)
C63 H63 0.9500
C64 H64 0.9500
C65 C70 1.399(6)
C65 C66 1.402(6)
C66 C67 1.403(6)
C66 H66 0.9500
C67 C68 1.390(6)
C67 H67 0.9500
C68 C69 1.397(6)
C68 C71 1.509(6)
C69 C70 1.385(6)
C69 H69 0.9500
C70 H70 0.9500
C71 O12 1.208(5)
C71 C72 1.505(6)
C72 H72A 0.9800
C72 H72B 0.9800
C72 H72C 0.9800
N15 H15A 0.8800
N15 H15B 0.8800
O10 H10 0.8400
O11 H11 0.8400
C73 N17 1.315(6)
C73 N16 1.336(6)
C73 H73 0.9500
C74 N17 1.348(6)
C74 N18 1.382(5)
C74 C75 1.395(6)
C75 N19 1.382(5)
C75 C76 1.413(6)
C76 N20 1.348(6)
C76 N16 1.352(5)
C77 N19 1.304(5)
C77 N18 1.407(5)
C77 C83 1.472(5)
C78 O13 1.425(6)
C78 N18 1.455(5)
C78 C79 1.502(7)
C78 H78 1.0000
C79 C80 1.523(7)
C79 H79A 0.9900
C79 H79B 0.9900
C80 O14 1.425(6)
C80 C81 1.518(8)
C80 H80 1.0000
C81 O13 1.447(6)
C81 C82 1.546(8)
C81 H81 1.0000
C82 O15 1.400(7)
C82 H82A 0.9900
C82 H82B 0.9900
C83 C88 1.385(6)
C83 C84 1.414(6)
C84 C85 1.381(6)
C84 H84 0.9500
C85 C86 1.417(6)
C85 H85 0.9500
C86 C87 1.381(6)
C86 C89 1.477(5)
C87 C88 1.391(6)
C87 H87 0.9500
C88 H88 0.9500
C89 C90 1.402(6)
C89 C94 1.403(6)
C90 C91 1.381(6)
C90 H90 0.9500
C91 C92 1.401(6)
C91 H91 0.9500
C92 C93 1.381(6)
C92 C95 1.494(6)
C93 C94 1.397(6)
C93 H93 0.9500
C94 H94 0.9500
C95 O16 1.217(6)
C95 C96 1.504(7)
C96 H96A 0.9800
C96 H96B 0.9800
C96 H96C 0.9800
N20 H20A 0.8800
N20 H20B 0.8800
O14 H14 0.8400
O15 H15C 0.8400
C97 O17 1.441(11)
C97 H97A 0.9800
C97 H97B 0.9800
C97 H97C 0.9800
O17 H17 0.8400
C98 O18 1.436(10)
C98 H98A 0.9800
C98 H98B 0.9800
C98 H98C 0.9800
O18 H18A 0.8400
C99 O19 1.522(11)
C99 H99A 0.9800
C99 H99B 0.9800
C99 H99C 0.9800
C100 O20 1.413(8)
C100 H10E 0.9800
C100 H10F 0.9800
C100 H10G 0.9800
O19 H19A 0.8400
O20 H20 0.8400
O21 H21A 0.98(6)
O21 H21B 1.00(7)
O22 C101 1.392(17)
O22 H22A 0.8400
C101 H101 0.9800
C101 H102 0.9800
C101 H103 0.9800

loop_
_geom_hbond_atom_site_label_D
_geom_hbond_atom_site_label_H
_geom_hbond_atom_site_label_A
_geom_hbond_distance_DH
_geom_hbond_distance_HA
_geom_hbond_distance_DA
_geom_hbond_angle_DHA
_geom_hbond_site_symmetry_A
O2 H2 O18 0.84 1.83 2.672(8) 177 .
O3 H3 N2 0.84 1.84 2.682(5) 177 .
O6 H6A O19 0.84 1.98 2.780(6) 159 2_656
O7 H7 N7 0.84 1.89 2.718(5) 167 .
O10 H10 O7 0.84 1.95 2.786(5) 174 2_656
O11 H11 N12 0.84 1.95 2.787(5) 177 .
O14 H14 O21 0.84 1.83 2.659(8) 171 2_656
O15 H15C N17 0.84 1.89 2.729(5) 172 .
O17 H17 O15 0.84 1.83 2.667(6) 176 1_554
O18 H18A O17 0.84 1.88 2.702(7) 164 2_646
O19 H19A O3 0.84 1.87 2.657(7) 156 .
O20 H20 O7 0.84 2.00 2.812(5) 162 1_655
O21 H21A O11 0.98(6) 1.85(4) 2.799(7) 161(8) 1_445
O21 H21B O20 1.00(7) 1.77(7) 2.773(7) 174(7) 2_646
N20 H20B O4 0.88 2.14 2.948(5) 153 1_665
N10 H10D O12 0.88 2.09 2.878(5) 148 .
N15 H15A N6 0.88 2.13 2.993(5) 168 1_654
N15 H15B O8 0.88 2.12 2.939(5) 154 .
N20 H20A N1 0.88 2.06 2.930(5) 173 1_566
N5 H5B O16 0.88 2.08 2.863(5) 148 1_445
N10 H10C N11 0.88 2.14 3.007(5) 170 1_456

loop_
_geom_torsion_atom_site_label_1
_geom_torsion_atom_site_label_2
_geom_torsion_atom_site_label_3
_geom_torsion_atom_site_label_4
_geom_torsion
N2 C2 C3 N4 -179.0(4)
N3 C2 C3 N4 -0.3(4)
N2 C2 C3 C4 -3.6(6)
N3 C2 C3 C4 175.1(4)
C2 C3 C4 N5 -176.1(4)
N4 C3 C4 N5 -1.8(7)
C2 C3 C4 N1 3.2(6)
N4 C3 C4 N1 177.5(4)
O1 C6 C7 C8 33.4(5)
N3 C6 C7 C8 152.2(4)
C6 C7 C8 O2 82.3(5)
C6 C7 C8 C9 -34.9(5)
O2 C8 C9 O1 -93.0(4)
C7 C8 C9 O1 24.9(5)
O2 C8 C9 C10 145.9(4)
C7 C8 C9 C10 -96.1(5)
O1 C9 C10 O3 -75.1(5)
C8 C9 C10 O3 44.2(6)
N4 C5 C11 C16 -120.1(5)
N3 C5 C11 C16 58.4(6)
N4 C5 C11 C12 58.5(5)
N3 C5 C11 C12 -123.0(4)
C16 C11 C12 C13 -2.6(6)
C5 C11 C12 C13 178.7(4)
C11 C12 C13 C14 0.6(6)
C12 C13 C14 C15 1.6(6)
C12 C13 C14 C17 -176.4(4)
C13 C14 C15 C16 -1.9(6)
C17 C14 C15 C16 176.2(4)
C14 C15 C16 C11 -0.2(7)
C12 C11 C16 C15 2.4(6)
C5 C11 C16 C15 -179.0(4)
C13 C14 C17 C22 153.1(4)
C15 C14 C17 C22 -24.8(6)
C13 C14 C17 C18 -27.3(6)
C15 C14 C17 C18 154.8(4)
C22 C17 C18 C19 -1.2(6)
C14 C17 C18 C19 179.2(4)
C17 C18 C19 C20 -1.0(6)
C18 C19 C20 C21 1.4(6)
C18 C19 C20 C23 -178.3(4)
C19 C20 C21 C22 0.4(7)
C23 C20 C21 C22 -179.9(4)
C18 C17 C22 C21 2.9(7)
C14 C17 C22 C21 -177.5(4)
C20 C21 C22 C17 -2.5(7)
C19 C20 C23 O4 -17.6(6)
C21 C20 C23 O4 162.7(4)
C19 C20 C23 C24 160.4(4)
C21 C20 C23 C24 -19.2(6)
N2 C1 N1 C4 -1.9(8)
N5 C4 N1 C1 178.6(4)
C3 C4 N1 C1 -0.8(6)
N1 C1 N2 C2 1.7(8)
C3 C2 N2 C1 1.2(7)
N3 C2 N2 C1 -177.2(4)
N2 C2 N3 C5 178.2(4)
C3 C2 N3 C5 -0.5(4)
N2 C2 N3 C6 -2.5(7)
C3 C2 N3 C6 178.8(4)
N4 C5 N3 C2 1.3(5)
C11 C5 N3 C2 -177.4(4)
N4 C5 N3 C6 -178.0(4)
C11 C5 N3 C6 3.3(6)
O1 C6 N3 C2 58.0(5)
C7 C6 N3 C2 -60.1(6)
O1 C6 N3 C5 -122.8(4)
C7 C6 N3 C5 119.1(5)
N3 C5 N4 C3 -1.5(4)
C11 C5 N4 C3 177.2(4)
C2 C3 N4 C5 1.1(4)
C4 C3 N4 C5 -173.5(4)
N3 C6 O1 C9 -142.1(3)
C7 C6 O1 C9 -18.5(5)
C10 C9 O1 C6 120.0(4)
C8 C9 O1 C6 -4.4(5)
N7 C26 C27 N9 -179.3(4)
N8 C26 C27 N9 0.7(4)
N7 C26 C27 C28 3.5(6)
N8 C26 C27 C28 -176.5(3)
C26 C27 C28 N10 176.5(4)
N9 C27 C28 N10 0.0(7)
C26 C27 C28 N6 -1.9(5)
N9 C27 C28 N6 -178.4(4)
O5 C30 C31 C32 36.2(4)
N8 C30 C31 C32 155.5(3)
C30 C31 C32 O6 82.4(4)
C30 C31 C32 C33 -34.9(4)
O6 C32 C33 O5 -95.9(4)
C31 C32 C33 O5 22.5(4)
O6 C32 C33 C34 144.6(4)
C31 C32 C33 C34 -97.1(4)
O5 C33 C34 O7 -67.9(5)
C32 C33 C34 O7 51.0(5)
N9 C29 C35 C36 -60.3(5)
N8 C29 C35 C36 122.4(4)
N9 C29 C35 C40 120.5(5)
N8 C29 C35 C40 -56.7(6)
C40 C35 C36 C37 1.8(6)
C29 C35 C36 C37 -177.3(4)
C35 C36 C37 C38 0.3(6)
C36 C37 C38 C39 -2.6(6)
C36 C37 C38 C41 177.7(4)
C37 C38 C39 C40 2.7(6)
C41 C38 C39 C40 -177.5(4)
C38 C39 C40 C35 -0.6(7)
C36 C35 C40 C39 -1.7(6)
C29 C35 C40 C39 177.4(4)
C37 C38 C41 C42 24.2(6)
C39 C38 C41 C42 -155.5(4)
C37 C38 C41 C46 -156.2(5)
C39 C38 C41 C46 24.0(6)
C46 C41 C42 C43 -0.8(7)
C38 C41 C42 C43 178.8(4)
C41 C42 C43 C44 -1.2(7)
C42 C43 C44 C45 1.8(7)
C42 C43 C44 C47 -177.4(4)
C43 C44 C45 C46 -0.3(8)
C47 C44 C45 C46 178.9(5)
C44 C45 C46 C41 -1.7(9)
C42 C41 C46 C45 2.3(8)
C38 C41 C46 C45 -177.3(5)
C45 C44 C47 O8 176.9(5)
C43 C44 C47 O8 -3.9(7)
C45 C44 C47 C48 -4.0(7)
C43 C44 C47 C48 175.1(5)
N7 C25 N6 C28 1.5(6)
N10 C28 N6 C25 -178.8(4)
C27 C28 N6 C25 -0.3(5)
N6 C25 N7 C26 -0.2(6)
N8 C26 N7 C25 177.6(4)
C27 C26 N7 C25 -2.4(6)
N7 C26 N8 C29 179.0(4)
C27 C26 N8 C29 -1.0(4)
N7 C26 N8 C30 4.0(7)
C27 C26 N8 C30 -176.0(4)
N9 C29 N8 C26 1.1(5)
C35 C29 N8 C26 178.6(4)
N9 C29 N8 C30 176.1(4)
C35 C29 N8 C30 -6.4(6)
O5 C30 N8 C26 52.7(5)
C31 C30 N8 C26 -65.3(5)
O5 C30 N8 C29 -121.3(4)
C31 C30 N8 C29 120.7(4)
N8 C29 N9 C27 -0.6(4)
C35 C29 N9 C27 -178.1(4)
C26 C27 N9 C29 -0.1(4)
C28 C27 N9 C29 176.6(4)
N8 C30 O5 C33 -146.5(3)
C31 C30 O5 C33 -23.2(4)
C32 C33 O5 C30 0.3(4)
C34 C33 O5 C30 124.5(4)
N12 C50 C51 N14 -179.6(4)
N13 C50 C51 N14 -0.1(5)
N12 C50 C51 C52 0.2(6)
N13 C50 C51 C52 179.6(3)
C50 C51 C52 N15 -178.7(4)
N14 C51 C52 N15 1.0(7)
C50 C51 C52 N11 1.2(6)
N14 C51 C52 N11 -179.0(4)
O9 C54 C55 C56 37.0(4)
N13 C54 C55 C56 155.8(3)
C54 C55 C56 O10 80.4(4)
C54 C55 C56 C57 -36.6(4)
O10 C56 C57 O9 -90.6(4)
C55 C56 C57 O9 24.4(4)
O10 C56 C57 C58 148.7(4)
C55 C56 C57 C58 -96.2(4)
O9 C57 C58 O11 -72.4(5)
C56 C57 C58 O11 47.2(6)
N14 C53 C59 C60 -58.7(6)
N13 C53 C59 C60 125.4(4)
N14 C53 C59 C64 120.7(5)
N13 C53 C59 C64 -55.1(5)
C64 C59 C60 C61 2.7(6)
C53 C59 C60 C61 -177.9(4)
C59 C60 C61 C62 -1.3(6)
C60 C61 C62 C63 -1.5(6)
C60 C61 C62 C65 178.1(4)
C61 C62 C63 C64 2.9(6)
C65 C62 C63 C64 -176.7(4)
C62 C63 C64 C59 -1.6(6)
C60 C59 C64 C63 -1.3(6)
C53 C59 C64 C63 179.3(4)
C63 C62 C65 C70 25.1(6)
C61 C62 C65 C70 -154.5(4)
C63 C62 C65 C66 -154.6(4)
C61 C62 C65 C66 25.8(6)
C70 C65 C66 C67 -0.8(6)
C62 C65 C66 C67 178.9(4)
C65 C66 C67 C68 -0.8(6)
C66 C67 C68 C69 2.2(6)
C66 C67 C68 C71 -179.8(4)
C67 C68 C69 C70 -2.0(7)
C71 C68 C69 C70 -179.9(4)
C68 C69 C70 C65 0.4(7)
C66 C65 C70 C69 1.0(7)
C62 C65 C70 C69 -178.7(4)
C67 C68 C71 O12 -6.6(6)
C69 C68 C71 O12 171.3(4)
C67 C68 C71 C72 172.8(4)
C69 C68 C71 C72 -9.3(6)
N12 C49 N11 C52 -0.3(7)
N15 C52 N11 C49 178.7(4)
C51 C52 N11 C49 -1.2(6)
N11 C49 N12 C50 1.6(7)
C51 C50 N12 C49 -1.5(6)
N13 C50 N12 C49 179.2(4)
N12 C50 N13 C53 179.2(4)
C51 C50 N13 C53 -0.2(4)
N12 C50 N13 C54 9.5(7)
C51 C50 N13 C54 -169.9(4)
N14 C53 N13 C50 0.5(5)
C59 C53 N13 C50 176.8(4)
N14 C53 N13 C54 170.1(4)
C59 C53 N13 C54 -13.6(6)
O9 C54 N13 C50 51.6(5)
C55 C54 N13 C50 -66.2(5)
O9 C54 N13 C53 -116.0(4)
C55 C54 N13 C53 126.3(4)
N13 C53 N14 C51 -0.6(5)
C59 C53 N14 C51 -176.8(4)
C50 C51 N14 C53 0.5(5)
C52 C51 N14 C53 -179.3(4)
N13 C54 O9 C57 -146.6(3)
C55 C54 O9 C57 -22.3(4)
C58 C57 O9 C54 123.3(4)
C56 C57 O9 C54 -1.8(4)
N17 C74 C75 N19 -179.8(4)
N18 C74 C75 N19 -0.5(5)
N17 C74 C75 C76 -0.7(6)
N18 C74 C75 C76 178.6(4)
N19 C75 C76 N20 -1.8(7)
C74 C75 C76 N20 179.3(4)
N19 C75 C76 N16 178.4(4)
C74 C75 C76 N16 -0.4(6)
O13 C78 C79 C80 34.3(4)
N18 C78 C79 C80 153.1(4)
C78 C79 C80 O14 80.3(5)
C78 C79 C80 C81 -33.2(5)
O14 C80 C81 O13 -96.2(5)
C79 C80 C81 O13 21.2(5)
O14 C80 C81 C82 144.1(4)
C79 C80 C81 C82 -98.4(5)
O13 C81 C82 O15 -70.0(5)
C80 C81 C82 O15 48.9(6)
N19 C77 C83 C88 -124.3(5)
N18 C77 C83 C88 54.4(6)
N19 C77 C83 C84 53.0(6)
N18 C77 C83 C84 -128.3(4)
C88 C83 C84 C85 -3.3(6)
C77 C83 C84 C85 179.3(4)
C83 C84 C85 C86 1.3(6)
C84 C85 C86 C87 1.3(6)
C84 C85 C86 C89 -176.6(4)
C85 C86 C87 C88 -1.9(7)
C89 C86 C87 C88 175.9(4)
C84 C83 C88 C87 2.8(6)
C77 C83 C88 C87 -179.9(4)
C86 C87 C88 C83 -0.1(7)
C87 C86 C89 C90 156.1(4)
C85 C86 C89 C90 -26.2(6)
C87 C86 C89 C94 -25.4(6)
C85 C86 C89 C94 152.4(4)
C94 C89 C90 C91 0.1(6)
C86 C89 C90 C91 178.7(4)
C89 C90 C91 C92 0.6(6)
C90 C91 C92 C93 -0.6(6)
C90 C91 C92 C95 -178.6(4)
C91 C92 C93 C94 0.0(6)
C95 C92 C93 C94 177.9(4)
C92 C93 C94 C89 0.6(7)
C90 C89 C94 C93 -0.7(6)
C86 C89 C94 C93 -179.3(4)
C93 C92 C95 O16 -173.7(4)
C91 C92 C95 O16 4.2(6)
C93 C92 C95 C96 9.3(6)
C91 C92 C95 C96 -172.9(4)
N17 C73 N16 C76 -1.5(7)
N20 C76 N16 C73 -178.3(4)
C75 C76 N16 C73 1.4(6)
N16 C73 N17 C74 0.4(7)
N18 C74 N17 C73 -178.3(4)
C75 C74 N17 C73 0.8(6)
N17 C74 N18 C77 178.9(4)
C75 C74 N18 C77 -0.3(4)
N17 C74 N18 C78 -9.4(7)
C75 C74 N18 C78 171.3(4)
N19 C77 N18 C74 1.1(5)
C83 C77 N18 C74 -177.7(4)
N19 C77 N18 C78 -170.3(4)
C83 C77 N18 C78 10.9(7)
O13 C78 N18 C74 58.7(5)
C79 C78 N18 C74 -59.3(6)
O13 C78 N18 C77 -131.6(4)
C79 C78 N18 C77 110.5(5)
N18 C77 N19 C75 -1.4(5)
C83 C77 N19 C75 177.4(4)
C74 C75 N19 C77 1.2(5)
C76 C75 N19 C77 -177.7(4)
N18 C78 O13 C81 -145.6(4)
C79 C78 O13 C81 -21.7(5)
C80 C81 O13 C78 -0.1(5)
C82 C81 O13 C78 123.6(4)
